data_7110837
loop_
_publ_author_name
'Hardie, Michaele J.'
'Raston, Colin L.'
'Webb, Helen R.'
'Johnson, Julian A.'

_publ_section_title
;
 Cooperative hydrogen bonding and yttrium(iii) complexation in the
 assembly of molecular capsules
;
_journal_issue 10
_journal_name_full 'Chemical Communications'
_journal_page_first 849
_journal_paper_doi 10.1039/a910256f
_journal_year 2000
_chemical_formula_sum 'C34 H58.67 O32.33 S4 Y1.33'
_chemical_formula_weight 1231.59
_chemical_name_common
;{(tetra-p-sulfonatocalix[4]arene)(18-
crown-6)0.5[yttrium hexahydrate]1.333}tetrahydrate
;
_chemical_name_systematic
; 
 ? 
;
_space_group_IT_number 14
_symmetry_cell_setting monoclinic
_symmetry_space_group_name_Hall '-P 2yn'
_symmetry_space_group_name_H-M 'P 1 21/n 1'
_atom_sites_solution_hydrogens geom
_atom_sites_solution_primary patterson
_atom_sites_solution_secondary difmap
_audit_creation_method SHELXL-97
_cell_angle_alpha 90.00
_cell_angle_beta 97.5120(10)
_cell_angle_gamma 90.00
_cell_formula_units_Z 4
_cell_length_a 12.0226(2)
_cell_length_b 28.2424(7)
_cell_length_c 15.1695(4)
_cell_measurement_temperature 123(1)
_cell_volume 5106.6(2)
_computing_structure_refinement 'SHELXL-97 (Sheldrick, 1997)'
_computing_structure_solution 'SHELXS-97 (Sheldrick, 1990)'
_diffrn_ambient_temperature 123(1)
_diffrn_measured_fraction_theta_full 0.953
_diffrn_measured_fraction_theta_max 0.953
_diffrn_measurement_device_type CCD
_diffrn_radiation_monochromator graphite
_diffrn_radiation_source 'fine-focus sealed tube'
_diffrn_radiation_type MoK\a
_diffrn_radiation_wavelength 0.71073
_diffrn_reflns_av_R_equivalents 0.101
_diffrn_reflns_av_sigmaI/netI 0.1161
_diffrn_reflns_limit_h_max 15
_diffrn_reflns_limit_h_min -15
_diffrn_reflns_limit_k_max 39
_diffrn_reflns_limit_k_min -39
_diffrn_reflns_limit_l_max 21
_diffrn_reflns_limit_l_min -21
_diffrn_reflns_number 67206
_diffrn_reflns_theta_full 29.58
_diffrn_reflns_theta_max 29.58
_diffrn_reflns_theta_min 1.53
_exptl_absorpt_coefficient_mu 1.776
_exptl_absorpt_correction_type none
_exptl_crystal_colour colourless
_exptl_crystal_density_diffrn 1.602
_exptl_crystal_density_method 'not measured'
_exptl_crystal_description needle
_exptl_crystal_F_000 2549
_exptl_crystal_size_max 0.25
_exptl_crystal_size_mid 0.13
_exptl_crystal_size_min 0.10
_refine_diff_density_max 2.255
_refine_diff_density_min -1.690
_refine_diff_density_rms 0.224
_refine_ls_extinction_method none
_refine_ls_goodness_of_fit_ref 1.062
_refine_ls_hydrogen_treatment noref
_refine_ls_matrix_type full
_refine_ls_number_parameters 738
_refine_ls_number_reflns 13671
_refine_ls_number_restraints 0
_refine_ls_restrained_S_all 1.062
_refine_ls_R_factor_all 0.1547
_refine_ls_R_factor_gt 0.0851
_refine_ls_shift/su_max 0.005
_refine_ls_shift/su_mean 0.000
_refine_ls_structure_factor_coef Fsqd
_refine_ls_weighting_details 'calc w=1/[\s^2^(Fo^2^)+(0.1286P)^2^+15.6700P] where P=(Fo^2^+2Fc^2^)/3'
_refine_ls_weighting_scheme calc
_refine_ls_wR_factor_gt 0.2139
_refine_ls_wR_factor_ref 0.2559
_reflns_number_gt 8255
_reflns_number_total 13671
_reflns_threshold_expression >2sigma(I)
_cod_data_source_file a910256fsup1.cif
_cod_data_source_block global
_cod_depositor_comments
;
The following automatic conversions were performed:

'_symmetry_cell_setting' value 'Monoclinic' changed to 'monoclinic'
according to /home/saulius/struct/CIF-dictionaries/cif_core.dic
dictionary named 'cif_core.dic' version 2.4.2 from 2011-04-26.

Automatic conversion script
Id: cif_fix_values 1891 2012-01-12 08:04:46Z andrius 
;
_cod_original_sg_symbol_H-M P2(1)/n
_cod_database_code 7110837

loop_
_symmetry_equiv_pos_as_xyz
'x, y, z'
'-x+1/2, y+1/2, -z+1/2'
'-x, -y, -z'
'x-1/2, -y-1/2, z-1/2'

loop_
_atom_site_label
_atom_site_type_symbol
_atom_site_fract_x
_atom_site_fract_y
_atom_site_fract_z
_atom_site_U_iso_or_equiv
_atom_site_adp_type
_atom_site_occupancy
_atom_site_symmetry_multiplicity
_atom_site_calc_flag
_atom_site_refinement_flags
_atom_site_disorder_assembly
_atom_site_disorder_group
Y2 Y -0.4864(3) 0.51735(9) -0.01940(17) 0.0531(6) Uani 0.33 1 d P . .
Y1 Y -0.82698(4) 0.519242(18) -0.65353(4) 0.01743(15) Uani 1 1 d . . .
S1 S -0.27701(17) 0.61107(6) -0.12096(12) 0.0421(5) Uani 1 1 d . . .
S2 S -0.12101(11) 0.62911(5) -0.61450(9) 0.0186(3) Uani 1 1 d . . .
S3 S -0.70625(13) 0.61878(5) -0.76366(11) 0.0273(3) Uani 1 1 d . . .
S4 S -0.89345(11) 0.61173(5) -0.30738(10) 0.0206(3) Uani 1 1 d . . .
C1 C -0.0492(5) 0.0866(2) 0.1048(5) 0.0312(14) Uani 1 1 d . . .
H1A H -0.0667 0.1191 0.1181 0.037 Uiso 1 1 calc R . .
H1B H 0.0316 0.0828 0.1148 0.037 Uiso 1 1 calc R . .
C2 C 0.1022(5) -0.0541(2) -0.1645(5) 0.0319(14) Uani 1 1 d . . .
H2A H 0.1828 -0.0536 -0.1476 0.038 Uiso 1 1 calc R . .
H2B H 0.0869 -0.0651 -0.2255 0.038 Uiso 1 1 calc R . .
C3 C -0.0700(5) 0.1139(2) -0.0432(5) 0.0329(15) Uani 1 1 d . . .
H3A H -0.1014 0.1427 -0.0219 0.039 Uiso 1 1 calc R . .
H3B H -0.1099 0.1071 -0.1016 0.039 Uiso 1 1 calc R . .
C4 C 0.0526(5) 0.1226(2) -0.0523(5) 0.0321(15) Uani 1 1 d . . .
H4A H 0.0577 0.1485 -0.0936 0.038 Uiso 1 1 calc R . .
H4B H 0.0916 0.1321 0.0050 0.038 Uiso 1 1 calc R . .
C5 C 0.0810(5) 0.0757(2) -0.1761(4) 0.0305(14) Uani 1 1 d . . .
H5A H 0.1184 0.0995 -0.2077 0.037 Uiso 1 1 calc R . .
H5B H 0.0008 0.0783 -0.1940 0.037 Uiso 1 1 calc R . .
C6 C 0.1210(6) 0.0275(3) -0.1971(5) 0.0374(16) Uani 1 1 d . . .
H6A H 0.1125 0.0229 -0.2610 0.045 Uiso 1 1 calc R . .
H6B H 0.1998 0.0241 -0.1743 0.045 Uiso 1 1 calc R . .
C7 C -0.3995(5) 0.7368(2) -0.2868(4) 0.0260(13) Uani 1 1 d . . .
C8 C -0.4684(5) 0.7173(2) -0.2299(4) 0.0229(12) Uani 1 1 d . A .
C9 C -0.4317(6) 0.6774(2) -0.1814(4) 0.0289(14) Uani 1 1 d . . .
H9 H -0.4762 0.6639 -0.1425 0.035 Uiso 1 1 calc R A .
C10 C -0.3279(6) 0.6576(2) -0.1912(4) 0.0342(16) Uani 1 1 d . A .
C11 C -0.2603(5) 0.6774(2) -0.2493(4) 0.0323(15) Uani 1 1 d . . .
H11 H -0.1912 0.6637 -0.2550 0.039 Uiso 1 1 calc R A .
C12 C -0.2948(5) 0.7173(2) -0.2989(4) 0.0298(14) Uani 1 1 d . A .
C13 C -0.2164(5) 0.7395(3) -0.3586(4) 0.0328(15) Uani 1 1 d . . .
H13A H -0.2227 0.7737 -0.3551 0.039 Uiso 1 1 calc R A .
H13B H -0.1398 0.7311 -0.3358 0.039 Uiso 1 1 calc R . .
C14 C -0.3138(5) 0.7500(2) -0.5154(4) 0.0231(12) Uani 1 1 d . . .
C15 C -0.2388(5) 0.7250(2) -0.4549(4) 0.0246(13) Uani 1 1 d . A .
C16 C -0.1828(4) 0.6869(2) -0.4862(4) 0.0205(11) Uani 1 1 d . . .
H16 H -0.1306 0.6700 -0.4477 0.025 Uiso 1 1 calc R A .
C17 C -0.2045(4) 0.6738(2) -0.5751(4) 0.0186(11) Uani 1 1 d . A .
C18 C -0.2834(5) 0.6977(2) -0.6320(4) 0.0207(12) Uani 1 1 d . . .
H18 H -0.2985 0.6881 -0.6909 0.025 Uiso 1 1 calc R A .
C19 C -0.3411(5) 0.7361(2) -0.6029(4) 0.0211(12) Uani 1 1 d . A .
C20 C -0.4357(5) 0.7588(2) -0.6654(4) 0.0229(12) Uani 1 1 d . . .
H20A H -0.4414 0.7921 -0.6509 0.027 Uiso 1 1 calc R A .
H20B H -0.4195 0.7565 -0.7263 0.027 Uiso 1 1 calc R . .
C21 C -0.6201(5) 0.7504(2) -0.6000(4) 0.0225(12) Uani 1 1 d . . .
C22 C -0.5462(5) 0.7340(2) -0.6567(4) 0.0238(12) Uani 1 1 d . A .
C23 C -0.5734(5) 0.6931(2) -0.7050(4) 0.0228(12) Uani 1 1 d . . .
H23 H -0.5245 0.6816 -0.7427 0.027 Uiso 1 1 calc R A .
C24 C -0.6719(5) 0.6692(2) -0.6981(4) 0.0238(12) Uani 1 1 d . A .
C25 C -0.7454(5) 0.6859(2) -0.6414(4) 0.0252(13) Uani 1 1 d . . .
H25 H -0.8119 0.6696 -0.6374 0.030 Uiso 1 1 calc R A .
C26 C -0.7209(5) 0.7264(2) -0.5907(4) 0.0219(12) Uani 1 1 d . A .
C27 C -0.8022(4) 0.7440(2) -0.5296(4) 0.0221(12) Uani 1 1 d . . .
H27A H -0.8781 0.7363 -0.5557 0.027 Uiso 1 1 calc R A .
H27B H -0.7966 0.7782 -0.5253 0.027 Uiso 1 1 calc R . .
C28 C -0.7009(4) 0.74241(18) -0.3706(4) 0.0183(11) Uani 1 1 d . . .
C29 C -0.7813(4) 0.72296(19) -0.4363(4) 0.0189(11) Uani 1 1 d . A .
C30 C -0.8397(4) 0.6834(2) -0.4153(4) 0.0198(11) Uani 1 1 d . . .
H30 H -0.8951 0.6706 -0.4571 0.024 Uiso 1 1 calc R A .
C31 C -0.8162(4) 0.66227(19) -0.3321(4) 0.0202(11) Uani 1 1 d . A .
C32 C -0.7342(4) 0.68087(19) -0.2694(4) 0.0189(11) Uani 1 1 d . . .
H32 H -0.7182 0.6663 -0.2142 0.023 Uiso 1 1 calc R A .
C33 C -0.6750(4) 0.72151(19) -0.2883(4) 0.0178(11) Uani 1 1 d . A .
C34 C -0.5815(5) 0.7395(2) -0.2188(4) 0.0229(12) Uani 1 1 d . . .
H34A H -0.6000 0.7322 -0.1599 0.028 Uiso 1 1 calc R A .
H34B H -0.5760 0.7736 -0.2236 0.028 Uiso 1 1 calc R . .
O1 O 0.0569(3) -0.00715(14) -0.1574(3) 0.0251(9) Uani 1 1 d . . .
O2 O 0.1066(3) 0.08236(15) -0.0826(3) 0.0292(10) Uani 1 1 d . . .
O3 O -0.0893(3) 0.07647(15) 0.0146(3) 0.0273(9) Uani 1 1 d . . .
O4 O -0.2693(4) 0.62768(16) -0.0314(3) 0.0363(11) Uani 1 1 d . A .
O5 O -0.3463(6) 0.5723(2) -0.1473(5) 0.0276(15) Uani 0.67 1 d P A 1
O6 O -0.1600(5) 0.6011(2) -0.1424(4) 0.0542(15) Uani 1 1 d . A .
O7 O -0.1611(4) 0.62151(16) -0.7077(3) 0.0330(10) Uani 1 1 d . . .
O8 O -0.0070(3) 0.64767(14) -0.6007(3) 0.0260(9) Uani 1 1 d . . .
O9 O -0.1323(3) 0.58634(14) -0.5618(3) 0.0279(10) Uani 1 1 d . . .
O10 O -0.6107(4) 0.60943(18) -0.8092(4) 0.0439(13) Uani 1 1 d . . .
O11 O -0.8090(4) 0.62900(16) -0.8218(3) 0.0368(11) Uani 1 1 d . . .
O12 O -0.7228(3) 0.58027(14) -0.7021(3) 0.0298(10) Uani 1 1 d . . .
O13 O -1.0099(3) 0.62657(15) -0.3104(3) 0.0291(10) Uani 1 1 d . . .
O14 O -0.8434(4) 0.59593(16) -0.2198(3) 0.0352(11) Uani 1 1 d . . .
O15 O -0.8800(3) 0.57636(14) -0.3761(3) 0.0275(9) Uani 1 1 d . . .
O16 O -0.4363(3) 0.77826(15) -0.3274(3) 0.0301(10) Uani 1 1 d . . .
H16A H -0.3934 0.7862 -0.3625 0.045 Uiso 1 1 calc R . .
O17 O -0.3584(4) 0.79056(16) -0.4826(3) 0.0323(10) Uani 1 1 d . A .
H17 H -0.4065 0.7832 -0.4514 0.048 Uiso 1 1 calc R . .
O18 O -0.5914(3) 0.79199(15) -0.5565(3) 0.0286(10) Uani 1 1 d . A .
H18A H -0.6239 0.7939 -0.5124 0.043 Uiso 1 1 calc R . .
O19 O -0.6516(3) 0.78405(13) -0.3920(3) 0.0241(9) Uani 1 1 d . A .
H19 H -0.5866 0.7849 -0.3676 0.036 Uiso 1 1 calc R . .
O20 O -0.9016(4) 0.48011(15) -0.7826(3) 0.0321(10) Uani 1 1 d . . .
O21 O -0.6692(3) 0.48465(15) -0.7076(3) 0.0291(10) Uani 1 1 d . . .
O22 O -0.9529(4) 0.57188(15) -0.7424(3) 0.0302(10) Uani 1 1 d . . .
O23 O -1.0061(4) 0.50752(15) -0.6093(3) 0.0313(10) Uani 1 1 d . . .
O24 O -0.6918(4) 0.50985(15) -0.5291(3) 0.0279(9) Uani 1 1 d . . .
O25 O -0.8364(3) 0.43832(14) -0.6106(3) 0.0262(9) Uani 1 1 d . . .
O26 O -0.8495(3) 0.58042(14) -0.5523(3) 0.0254(9) Uani 1 1 d . . .
O100 O -0.5665(7) 0.1271(2) 0.5752(4) 0.076(2) Uani 1 1 d . . .
O101 O -0.1589(16) 0.4490(9) 0.9658(10) 0.080(8) Uani 0.33 1 d P . .
O102 O -0.3532(11) 0.3568(8) 0.0169(9) 0.109(7) Uani 0.50 1 d P . .
O103 O -0.3252(10) 0.6310(6) 0.1390(7) 0.078(5) Uani 0.50 1 d P . .
O104 O -0.9473(12) 0.3885(4) -0.0706(10) 0.077(5) Uani 0.50 1 d P . .
O105 O -0.4891(17) 0.6994(8) -0.9119(14) 0.074(6) Uani 0.33 1 d P . .
O106 O -0.240(3) 0.5773(8) 0.1304(14) 0.106(10) Uani 0.33 1 d P . .
O107 O -1.0315(11) 0.5159(4) -0.9202(8) 0.060(3) Uiso 0.50 1 d P . .
O200 O -0.302(2) 0.5163(9) 0.0531(18) 0.097(8) Uani 0.33 1 d P . 2
O201 O -0.600(3) 0.4666(8) -0.1098(14) 0.094(8) Uani 0.33 1 d P . 2
O202 O -0.4721(18) 0.5703(9) 0.0949(13) 0.075(6) Uani 0.33 1 d P . 2
O203 O -0.623(2) 0.5689(7) -0.0874(12) 0.075(7) Uani 0.33 1 d P . 2
O204 O -0.4760(15) 0.4452(5) 0.0538(12) 0.044(4) Uani 0.33 1 d P . 2
O205 O -0.6416(18) 0.5109(8) 0.0611(13) 0.049(5) Uani 0.33 1 d P . 2
O206 O -0.405(2) 0.5778(7) -0.0998(19) 0.091(9) Uani 0.33 1 d P . 2
O207 O -0.375(3) 0.4757(8) -0.1050(19) 0.078(9) Uani 0.33 1 d P . 2

loop_
_atom_site_aniso_label
_atom_site_aniso_U_11
_atom_site_aniso_U_22
_atom_site_aniso_U_33
_atom_site_aniso_U_23
_atom_site_aniso_U_13
_atom_site_aniso_U_12
Y2 0.0788(18) 0.0391(14) 0.0418(14) -0.0067(11) 0.0100(12) -0.0041(13)
Y1 0.0142(3) 0.0117(2) 0.0257(3) -0.0032(2) 0.0001(2) 0.00006(19)
S1 0.0637(12) 0.0245(8) 0.0332(10) -0.0127(7) -0.0120(8) 0.0198(8)
S2 0.0174(6) 0.0168(6) 0.0215(7) -0.0028(5) 0.0022(5) -0.0013(5)
S3 0.0308(8) 0.0153(7) 0.0371(9) 0.0041(6) 0.0098(7) 0.0012(6)
S4 0.0194(6) 0.0159(6) 0.0271(8) -0.0008(5) 0.0057(6) -0.0050(5)
C1 0.032(3) 0.017(3) 0.042(4) -0.004(3) -0.002(3) 0.000(2)
C2 0.030(3) 0.026(3) 0.039(4) -0.004(3) 0.003(3) 0.011(3)
C3 0.028(3) 0.022(3) 0.048(4) 0.012(3) 0.001(3) 0.004(2)
C4 0.031(3) 0.019(3) 0.045(4) 0.007(3) 0.000(3) -0.008(2)
C5 0.031(3) 0.023(3) 0.035(4) 0.012(3) -0.004(3) -0.010(3)
C6 0.028(3) 0.047(4) 0.038(4) 0.006(3) 0.010(3) -0.010(3)
C7 0.023(3) 0.025(3) 0.027(3) -0.007(3) -0.006(2) 0.004(2)
C8 0.025(3) 0.019(3) 0.023(3) -0.008(2) -0.003(2) 0.004(2)
C9 0.041(3) 0.021(3) 0.024(3) -0.009(2) -0.001(3) 0.003(3)
C10 0.048(4) 0.026(3) 0.024(3) -0.015(3) -0.014(3) 0.015(3)
C11 0.030(3) 0.037(4) 0.028(3) -0.018(3) -0.003(3) 0.012(3)
C12 0.025(3) 0.040(4) 0.023(3) -0.015(3) -0.005(2) 0.004(3)
C13 0.019(3) 0.044(4) 0.033(4) -0.015(3) -0.004(3) 0.005(3)
C14 0.018(3) 0.018(3) 0.035(3) -0.004(2) 0.008(2) -0.003(2)
C15 0.019(3) 0.026(3) 0.030(3) -0.007(3) 0.005(2) -0.004(2)
C16 0.014(2) 0.025(3) 0.022(3) 0.001(2) 0.001(2) 0.000(2)
C17 0.016(2) 0.018(3) 0.022(3) 0.000(2) 0.006(2) -0.002(2)
C18 0.021(3) 0.019(3) 0.023(3) 0.002(2) 0.007(2) -0.002(2)
C19 0.019(3) 0.019(3) 0.025(3) 0.005(2) 0.007(2) -0.001(2)
C20 0.025(3) 0.018(3) 0.026(3) 0.010(2) 0.007(2) 0.004(2)
C21 0.019(3) 0.020(3) 0.027(3) 0.008(2) -0.003(2) 0.004(2)
C22 0.023(3) 0.019(3) 0.028(3) 0.012(2) -0.002(2) 0.004(2)
C23 0.020(3) 0.016(3) 0.031(3) 0.009(2) 0.003(2) 0.006(2)
C24 0.027(3) 0.017(3) 0.028(3) 0.006(2) 0.005(2) 0.002(2)
C25 0.023(3) 0.015(3) 0.037(4) 0.008(2) 0.001(3) -0.001(2)
C26 0.021(3) 0.017(3) 0.027(3) 0.009(2) 0.002(2) 0.004(2)
C27 0.016(3) 0.020(3) 0.030(3) 0.005(2) 0.000(2) 0.003(2)
C28 0.018(2) 0.010(2) 0.027(3) 0.000(2) 0.006(2) 0.0004(19)
C29 0.014(2) 0.011(2) 0.031(3) 0.002(2) 0.004(2) 0.0053(19)
C30 0.014(2) 0.019(3) 0.025(3) 0.000(2) -0.002(2) 0.001(2)
C31 0.018(3) 0.015(3) 0.028(3) 0.000(2) 0.004(2) 0.001(2)
C32 0.022(3) 0.015(3) 0.021(3) 0.000(2) 0.005(2) 0.001(2)
C33 0.014(2) 0.014(2) 0.026(3) -0.008(2) 0.001(2) 0.0004(19)
C34 0.024(3) 0.016(3) 0.029(3) -0.007(2) 0.003(2) -0.001(2)
O1 0.0186(19) 0.016(2) 0.041(3) 0.0068(18) 0.0044(18) 0.0001(15)
O2 0.024(2) 0.024(2) 0.039(3) 0.0043(19) 0.0015(19) 0.0000(17)
O3 0.025(2) 0.020(2) 0.035(3) 0.0010(18) -0.0023(18) -0.0054(16)
O4 0.058(3) 0.027(2) 0.024(2) -0.0011(19) 0.009(2) 0.007(2)
O5 0.036(4) 0.015(3) 0.034(4) -0.004(3) 0.011(3) -0.004(3)
O6 0.061(4) 0.041(3) 0.060(4) -0.010(3) 0.006(3) 0.018(3)
O7 0.042(3) 0.035(3) 0.021(2) -0.0097(19) -0.0007(19) 0.007(2)
O8 0.0179(19) 0.020(2) 0.041(3) -0.0032(18) 0.0052(18) -0.0024(16)
O9 0.027(2) 0.017(2) 0.041(3) 0.0019(18) 0.0112(19) 0.0019(16)
O10 0.044(3) 0.032(3) 0.062(3) -0.007(2) 0.031(3) -0.006(2)
O11 0.047(3) 0.024(2) 0.036(3) 0.003(2) -0.006(2) 0.005(2)
O12 0.027(2) 0.017(2) 0.046(3) 0.0070(19) 0.005(2) 0.0005(17)
O13 0.021(2) 0.023(2) 0.045(3) -0.0061(19) 0.0124(19) -0.0028(17)
O14 0.044(3) 0.029(2) 0.031(3) 0.009(2) 0.000(2) -0.016(2)
O15 0.029(2) 0.016(2) 0.040(3) -0.0032(18) 0.0133(19) -0.0036(17)
O16 0.025(2) 0.024(2) 0.043(3) 0.0020(19) 0.0093(19) -0.0005(18)
O17 0.031(2) 0.027(2) 0.040(3) -0.011(2) 0.009(2) 0.0047(19)
O18 0.026(2) 0.020(2) 0.041(3) 0.0016(19) 0.0065(19) -0.0022(17)
O19 0.025(2) 0.0118(19) 0.035(2) 0.0008(17) 0.0009(18) -0.0060(16)
O20 0.033(2) 0.027(2) 0.034(3) -0.0111(19) -0.0039(19) 0.0078(19)
O21 0.020(2) 0.026(2) 0.041(3) -0.0081(19) 0.0059(19) 0.0017(17)
O22 0.029(2) 0.025(2) 0.035(3) -0.0043(19) -0.0022(19) 0.0082(18)
O23 0.025(2) 0.022(2) 0.049(3) -0.010(2) 0.016(2) -0.0034(17)
O24 0.028(2) 0.021(2) 0.032(2) -0.0047(18) -0.0054(18) 0.0039(17)
O25 0.024(2) 0.016(2) 0.037(3) 0.0013(18) 0.0009(18) -0.0020(16)
O26 0.026(2) 0.015(2) 0.035(2) -0.0073(17) 0.0023(18) 0.0033(16)
O100 0.122(6) 0.050(4) 0.062(4) 0.005(3) 0.034(4) -0.002(4)
O101 0.069(12) 0.15(2) 0.019(8) 0.026(10) 0.016(8) 0.075(14)
O102 0.056(8) 0.21(2) 0.063(9) -0.065(11) 0.023(7) 0.014(10)
O103 0.054(7) 0.150(15) 0.027(6) 0.006(7) -0.004(5) -0.006(8)
O104 0.084(9) 0.037(7) 0.092(10) 0.024(7) -0.051(8) -0.006(6)
O105 0.077(13) 0.082(15) 0.073(13) 0.003(11) 0.043(11) -0.019(11)
O106 0.19(3) 0.078(17) 0.043(12) -0.004(11) 0.001(14) 0.071(18)
O200 0.11(2) 0.088(19) 0.091(18) -0.013(14) 0.005(15) -0.012(15)
O201 0.17(3) 0.064(14) 0.048(12) -0.037(11) -0.010(14) 0.021(16)
O202 0.081(14) 0.091(17) 0.059(12) -0.037(11) 0.027(11) -0.009(12)
O203 0.14(2) 0.054(12) 0.031(10) -0.011(9) 0.017(11) -0.011(13)
O204 0.052(10) 0.026(8) 0.063(11) -0.007(8) 0.035(9) 0.000(7)
O205 0.068(12) 0.048(13) 0.031(10) 0.016(9) 0.002(10) 0.012(10)
O206 0.099(18) 0.035(11) 0.12(2) 0.035(13) -0.053(16) -0.039(12)
O207 0.13(2) 0.039(12) 0.082(19) -0.017(12) 0.051(18) -0.018(12)

loop_
_atom_type_symbol
_atom_type_description
_atom_type_scat_dispersion_real
_atom_type_scat_dispersion_imag
_atom_type_scat_source
C C 0.0033 0.0016 'International Tables Vol C Tables 4.2.6.8 and 6.1.1.4'
H H 0.0000 0.0000 'International Tables Vol C Tables 4.2.6.8 and 6.1.1.4'
O O 0.0106 0.0060 'International Tables Vol C Tables 4.2.6.8 and 6.1.1.4'
S S 0.1246 0.1234 'International Tables Vol C Tables 4.2.6.8 and 6.1.1.4'
Y Y -2.7962 3.5667 'International Tables Vol C Tables 4.2.6.8 and 6.1.1.4'

loop_
_geom_angle_atom_site_label_1
_geom_angle_atom_site_label_2
_geom_angle_atom_site_label_3
_geom_angle
_geom_angle_site_symmetry_1
_geom_angle_site_symmetry_3
Y2 Y2 O204 142.1(8) 3_465 3_465
Y2 Y2 O205 96.0(7) 3_465 3_465
O204 Y2 O205 118.8(9) 3_465 3_465
Y2 Y2 O201 81.7(8) 3_465 3_465
O204 Y2 O201 108.2(10) 3_465 3_465
O205 Y2 O201 94.4(10) 3_465 3_465
Y2 Y2 O202 99.2(7) 3_465 .
O204 Y2 O202 75.4(10) 3_465 .
O205 Y2 O202 122.8(9) 3_465 .
O201 Y2 O202 35.5(8) 3_465 .
Y2 Y2 O201 67.0(7) 3_465 .
O204 Y2 O201 97.1(11) 3_465 .
O205 Y2 O201 89.1(10) 3_465 .
O201 Y2 O201 148.7(3) 3_465 .
O202 Y2 O201 147.2(9) . .
Y2 Y2 O207 94.3(7) 3_465 .
O204 Y2 O207 113.9(10) 3_465 .
O205 Y2 O207 18.2(9) 3_465 .
O201 Y2 O207 112.1(11) 3_465 .
O202 Y2 O207 140.5(10) . .
O201 Y2 O207 71.9(10) . .
Y2 Y2 O204 19.2(5) 3_465 .
O204 Y2 O204 161.3(4) 3_465 .
O205 Y2 O204 78.3(7) 3_465 .
O201 Y2 O204 76.0(8) 3_465 .
O202 Y2 O204 102.6(8) . .
O201 Y2 O204 74.3(8) . .
O207 Y2 O204 79.8(7) . .
Y2 Y2 O203 120.1(6) 3_465 .
O204 Y2 O203 23.5(9) 3_465 .
O205 Y2 O203 131.6(7) 3_465 .
O201 Y2 O203 120.1(8) 3_465 .
O202 Y2 O203 84.6(8) . .
O201 Y2 O203 78.3(8) . .
O207 Y2 O203 119.7(9) . .
O204 Y2 O203 138.8(7) . .
Y2 Y2 O200 93.5(7) 3_465 .
O204 Y2 O200 118.7(10) 3_465 .
O205 Y2 O200 53.0(9) 3_465 .
O201 Y2 O200 42.0(10) 3_465 .
O202 Y2 O200 71.2(9) . .
O201 Y2 O200 136.3(9) . .
O207 Y2 O200 71.1(10) . .
O204 Y2 O200 77.0(8) . .
O203 Y2 O200 141.6(8) . .
Y2 Y2 O205 53.5(5) 3_465 .
O204 Y2 O205 90.8(8) 3_465 .
O205 Y2 O205 149.4(4) 3_465 .
O201 Y2 O205 82.2(10) 3_465 .
O202 Y2 O205 69.2(8) . .
O201 Y2 O205 79.2(9) . .
O207 Y2 O205 143.7(9) . .
O204 Y2 O205 71.4(6) . .
O203 Y2 O205 73.7(7) . .
O200 Y2 O205 121.2(8) . .
Y2 Y2 O206 170.1(8) 3_465 .
O204 Y2 O206 47.5(10) 3_465 .
O205 Y2 O206 74.1(10) 3_465 .
O201 Y2 O206 97.8(10) 3_465 .
O202 Y2 O206 85.7(9) . .
O201 Y2 O206 113.1(9) . .
O207 Y2 O206 76.6(10) . .
O204 Y2 O206 151.2(8) . .
O203 Y2 O206 68.8(8) . .
O200 Y2 O206 79.8(8) . .
O205 Y2 O206 136.4(9) . .
O12 Y1 O20 104.59(17) . .
O12 Y1 O24 89.62(16) . .
O20 Y1 O24 140.97(15) . .
O12 Y1 O26 76.90(15) . .
O20 Y1 O26 146.63(15) . .
O24 Y1 O26 71.56(14) . .
O12 Y1 O23 138.49(15) . .
O20 Y1 O23 84.67(16) . .
O24 Y1 O23 108.56(16) . .
O26 Y1 O23 74.34(14) . .
O12 Y1 O21 72.86(15) . .
O20 Y1 O21 75.56(15) . .
O24 Y1 O21 74.33(15) . .
O26 Y1 O21 133.96(14) . .
O23 Y1 O21 147.18(15) . .
O12 Y1 O25 148.31(14) . .
O20 Y1 O25 75.38(16) . .
O24 Y1 O25 73.95(15) . .
O26 Y1 O25 120.84(15) . .
O23 Y1 O25 73.15(15) . .
O21 Y1 O25 76.62(15) . .
O12 Y1 O22 71.78(15) . .
O20 Y1 O22 71.12(15) . .
O24 Y1 O22 147.38(15) . .
O26 Y1 O22 78.11(15) . .
O23 Y1 O22 73.48(16) . .
O21 Y1 O22 122.23(16) . .
O25 Y1 O22 134.19(15) . .
O5 S1 O4 119.3(4) . .
O5 S1 O6 109.2(4) . .
O4 S1 O6 108.6(3) . .
O5 S1 C10 105.4(4) . .
O4 S1 C10 107.8(3) . .
O6 S1 C10 105.7(4) . .
O5 S1 O206 35.2(9) . .
O4 S1 O206 87.4(9) . .
O6 S1 O206 138.9(9) . .
C10 S1 O206 104.6(7) . .
O7 S2 O8 112.3(3) . .
O7 S2 O9 111.6(3) . .
O8 S2 O9 111.8(3) . .
O7 S2 C17 107.7(3) . .
O8 S2 C17 105.1(2) . .
O9 S2 C17 107.9(2) . .
O10 S3 O11 114.5(3) . .
O10 S3 O12 110.7(3) . .
O11 S3 O12 111.1(3) . .
O10 S3 C24 106.1(3) . .
O11 S3 C24 107.6(3) . .
O12 S3 C24 106.4(3) . .
O14 S4 O13 113.5(3) . .
O14 S4 O15 111.6(3) . .
O13 S4 O15 111.6(3) . .
O14 S4 C31 105.9(3) . .
O13 S4 C31 106.9(3) . .
O15 S4 C31 106.8(3) . .
O3 C1 C2 110.1(5) . 3
O1 C2 C1 109.0(5) . 3
O3 C3 C4 114.8(5) . .
O2 C4 C3 113.1(5) . .
O2 C5 C6 107.4(5) . .
O1 C6 C5 109.2(5) . .
O16 C7 C8 115.8(5) . .
O16 C7 C12 121.3(6) . .
C8 C7 C12 122.8(6) . .
C9 C8 C7 118.6(5) . .
C9 C8 C34 120.1(6) . .
C7 C8 C34 121.3(5) . .
C8 C9 C10 119.9(6) . .
C11 C10 C9 120.8(6) . .
C11 C10 S1 120.0(5) . .
C9 C10 S1 118.9(6) . .
C12 C11 C10 120.7(6) . .
C11 C12 C7 117.2(6) . .
C11 C12 C13 119.5(6) . .
C7 C12 C13 123.2(6) . .
C15 C13 C12 114.7(5) . .
C19 C14 O17 121.7(5) . .
C19 C14 C15 122.8(5) . .
O17 C14 C15 115.5(5) . .
C16 C15 C14 118.0(5) . .
C16 C15 C13 120.7(6) . .
C14 C15 C13 121.2(5) . .
C15 C16 C17 120.0(5) . .
C18 C17 C16 120.4(5) . .
C18 C17 S2 121.1(4) . .
C16 C17 S2 118.3(4) . .
C17 C18 C19 121.1(5) . .
C14 C19 C18 117.5(5) . .
C14 C19 C20 122.8(5) . .
C18 C19 C20 119.6(5) . .
C22 C20 C19 109.8(4) . .
O18 C21 C22 116.2(5) . .
O18 C21 C26 122.0(5) . .
C22 C21 C26 121.8(6) . .
C23 C22 C21 118.6(5) . .
C23 C22 C20 119.1(5) . .
C21 C22 C20 122.3(5) . .
C24 C23 C22 121.0(6) . .
C23 C24 C25 120.0(6) . .
C23 C24 S3 119.7(5) . .
C25 C24 S3 120.2(5) . .
C26 C25 C24 121.0(5) . .
C25 C26 C21 117.6(5) . .
C25 C26 C27 120.1(5) . .
C21 C26 C27 122.3(5) . .
C26 C27 C29 113.4(4) . .
O19 C28 C33 121.8(5) . .
O19 C28 C29 116.3(5) . .
C33 C28 C29 121.8(5) . .
C30 C29 C28 118.4(5) . .
C30 C29 C27 120.2(5) . .
C28 C29 C27 121.3(5) . .
C29 C30 C31 120.5(5) . .
C32 C31 C30 120.3(5) . .
C32 C31 S4 120.6(4) . .
C30 C31 S4 119.2(4) . .
C31 C32 C33 120.5(5) . .
C28 C33 C32 118.4(5) . .
C28 C33 C34 122.8(5) . .
C32 C33 C34 118.6(5) . .
C33 C34 C8 112.0(5) . .
C6 O1 C2 111.6(5) . .
C4 O2 C5 112.4(5) . .
C3 O3 C1 112.7(5) . .
S3 O12 Y1 152.1(3) . .
O201 O200 Y2 62.5(12) 3_465 .
O201 O200 Y2 58.3(12) 3_465 3_465
Y2 O200 Y2 26.6(3) . 3_465
O202 O201 O200 129(2) 3_465 3_465
O202 O201 Y2 77.7(14) 3_465 3_465
O200 O201 Y2 75.5(12) 3_465 3_465
O202 O201 Y2 93.6(16) 3_465 .
O200 O201 Y2 85.0(12) 3_465 .
Y2 O201 Y2 31.3(3) 3_465 .
O201 O202 Y2 66.7(11) 3_465 .
O201 O202 Y2 56.8(13) 3_465 3_465
Y2 O202 Y2 25.8(3) . 3_465
O204 O203 Y2 22.4(8) 3_465 .
Y2 O204 O203 134.1(16) 3_465 3_465
Y2 O204 O206 101.9(12) 3_465 3_465
O203 O204 O206 118.3(16) 3_465 3_465
Y2 O204 Y2 18.7(4) 3_465 .
O203 O204 Y2 116.7(13) 3_465 .
O206 O204 Y2 120.6(11) 3_465 .
O207 O205 Y2 111(3) 3_465 3_465
O207 O205 Y2 106(3) 3_465 .
Y2 O205 Y2 30.6(4) 3_465 .
O204 O206 S1 165.2(19) 3_465 .
O204 O206 Y2 30.6(7) 3_465 .
S1 O206 Y2 148.5(11) . .
O205 O207 Y2 51(3) 3_465 .
O205 O207 Y2 58(3) 3_465 3_465
Y2 O207 Y2 26.7(3) . 3_465

loop_
_geom_bond_atom_site_label_1
_geom_bond_atom_site_label_2
_geom_bond_distance
_geom_bond_site_symmetry_2
Y2 Y2 1.210(5) 3_465
Y2 O204 1.238(17) 3_465
Y2 O205 1.91(2) 3_465
Y2 O201 2.14(2) 3_465
Y2 O202 2.279(19) .
Y2 O201 2.30(2) .
Y2 O207 2.31(2) .
Y2 O204 2.315(17) .
Y2 O203 2.33(3) .
Y2 O200 2.34(3) .
Y2 O205 2.37(2) .
Y2 O206 2.38(2) .
Y1 O12 2.308(4) .
Y1 O20 2.324(4) .
Y1 O24 2.340(4) .
Y1 O26 2.350(4) .
Y1 O23 2.361(4) .
Y1 O21 2.373(4) .
Y1 O25 2.383(4) .
Y1 O22 2.405(4) .
S1 O5 1.401(7) .
S1 O4 1.429(5) .
S1 O6 1.511(6) .
S1 C10 1.751(7) .
S1 O206 1.87(2) .
S2 O7 1.448(4) .
S2 O8 1.457(4) .
S2 O9 1.464(4) .
S2 C17 1.765(5) .
S3 O10 1.440(5) .
S3 O11 1.450(5) .
S3 O12 1.464(4) .
S3 C24 1.754(6) .
S4 O14 1.455(5) .
S4 O13 1.457(4) .
S4 O15 1.468(4) .
S4 C31 1.770(6) .
C1 O3 1.419(8) .
C1 C2 1.490(9) 3
C2 O1 1.443(7) .
C2 C1 1.490(10) 3
C3 O3 1.411(7) .
C3 C4 1.518(9) .
C4 O2 1.415(8) .
C5 O2 1.424(8) .
C5 C6 1.493(10) .
C6 O1 1.426(7) .
C7 O16 1.368(7) .
C7 C8 1.387(9) .
C7 C12 1.409(8) .
C8 C9 1.386(9) .
C8 C34 1.526(8) .
C9 C10 1.392(9) .
C10 C11 1.392(10) .
C11 C12 1.388(10) .
C12 C13 1.525(10) .
C13 C15 1.509(9) .
C14 C19 1.381(8) .
C14 O17 1.386(7) .
C14 C15 1.392(9) .
C15 C16 1.386(8) .
C16 C17 1.389(8) .
C17 C18 1.373(8) .
C18 C19 1.389(8) .
C19 C20 1.525(8) .
C20 C22 1.524(8) .
C21 O18 1.369(7) .
C21 C22 1.394(9) .
C21 C26 1.411(8) .
C22 C23 1.383(9) .
C23 C24 1.380(8) .
C24 C25 1.394(8) .
C25 C26 1.389(8) .
C26 C27 1.517(8) .
C27 C29 1.526(8) .
C28 O19 1.375(6) .
C28 C33 1.378(8) .
C28 C29 1.407(8) .
C29 C30 1.379(8) .
C30 C31 1.391(8) .
C31 C32 1.381(8) .
C32 C33 1.400(7) .
C33 C34 1.525(8) .
O200 O201 1.62(4) 3_465
O200 Y2 2.70(3) 3_465
O201 O202 1.36(3) 3_465
O201 O200 1.62(4) 3_465
O201 Y2 2.14(2) 3_465
O202 O201 1.36(3) 3_465
O202 Y2 2.75(2) 3_465
O203 O204 1.29(3) 3_465
O204 Y2 1.238(17) 3_465
O204 O203 1.29(3) 3_465
O204 O206 1.80(3) 3_465
O205 O207 0.77(2) 3_465
O205 Y2 1.91(2) 3_465
O206 O204 1.80(3) 3_465
O207 O205 0.77(2) 3_465
O207 Y2 2.68(2) 3_465
